data_7039573
loop_
_publ_author_name
'Shaw, Paul'
'Kennedy, Alan R.'
'Nelson, David J.'

_publ_section_title
;
 Synthesis and characterisation of an N-heterocyclic carbene with
 spatially-defined steric impact.
;
_journal_issue 29
_journal_name_full 'Dalton transactions (Cambridge, England : 2003)'
_journal_page_first 11772
_journal_page_last 11780
_journal_paper_doi 10.1039/c6dt02100j
_journal_volume 45
_journal_year 2016
_chemical_formula_sum 'C52 H49 Cl5 N2 Ni'
_chemical_formula_weight 937.89
_chemical_name_systematic
;
 ?
;
_space_group_IT_number 14
_symmetry_cell_setting monoclinic
_symmetry_space_group_name_Hall '-P 2yn'
_symmetry_space_group_name_H-M 'P 1 21/n 1'
_atom_sites_solution_hydrogens geom
_atom_sites_solution_primary direct
_atom_sites_solution_secondary difmap
_audit_creation_method SHELXL-97
_audit_update_record
;
2016-05-25 deposited with the CCDC.
2016-06-16 downloaded from the CCDC.
;
_cell_angle_alpha 90.00
_cell_angle_beta 102.643(3)
_cell_angle_gamma 90.00
_cell_formula_units_Z 4
_cell_length_a 10.8315(4)
_cell_length_b 24.7675(6)
_cell_length_c 17.4157(5)
_cell_measurement_reflns_used 4443
_cell_measurement_temperature 123(2)
_cell_measurement_theta_max 28.8670
_cell_measurement_theta_min 3.1660
_cell_volume 4558.8(2)
_computing_cell_refinement CrysalisPro
_computing_data_collection CrysalisPro
_computing_data_reduction CrysalisPro
_computing_publication_material SHELXL-97
_computing_structure_refinement 'SHELXL-97 (Sheldrick, 2008)'
_computing_structure_solution SIR92
_diffrn_ambient_temperature 123(2)
_diffrn_measured_fraction_theta_full 0.997
_diffrn_measured_fraction_theta_max 0.965
_diffrn_measurement_device_type 'Oxford Diffraction Gemini S'
_diffrn_measurement_method 'omega scans'
_diffrn_radiation_monochromator graphite
_diffrn_radiation_source 'fine-focus sealed tube'
_diffrn_radiation_type MoK\a
_diffrn_radiation_wavelength 0.71073
_diffrn_reflns_av_R_equivalents 0.0526
_diffrn_reflns_av_sigmaI/netI 0.0796
_diffrn_reflns_limit_h_max 7
_diffrn_reflns_limit_h_min -14
_diffrn_reflns_limit_k_max 32
_diffrn_reflns_limit_k_min -22
_diffrn_reflns_limit_l_max 23
_diffrn_reflns_limit_l_min -22
_diffrn_reflns_number 20995
_diffrn_reflns_theta_full 27.00
_diffrn_reflns_theta_max 28.00
_diffrn_reflns_theta_min 2.98
_exptl_absorpt_coefficient_mu 0.757
_exptl_absorpt_correction_T_max 0.931
_exptl_absorpt_correction_T_min 0.743
_exptl_absorpt_correction_type analytical
_exptl_absorpt_process_details
;
CrysAlisPro, Agilent Technologies,
Version 1.171.37.35 (release 13-08-2014 CrysAlis171 .NET)
(compiled Aug 13 2014,18:06:01)
Analytical numeric absorption correction using a multifaceted crystal
            model based on expressions derived by R.C. Clark & J.S. Reid.
(Clark, R. C. & Reid, J. S. (1995). Acta Cryst. A51, 887-897)
Empirical absorption correction using spherical harmonics,
 implemented in SCALE3 ABSPACK scaling algorithm.
;
_exptl_crystal_colour red
_exptl_crystal_density_diffrn 1.367
_exptl_crystal_density_method 'not measured'
_exptl_crystal_description 'cut fragment'
_exptl_crystal_F_000 1952
_exptl_crystal_size_max 0.60
_exptl_crystal_size_mid 0.34
_exptl_crystal_size_min 0.08
_refine_diff_density_max 1.058
_refine_diff_density_min -0.591
_refine_diff_density_rms 0.089
_refine_ls_extinction_method none
_refine_ls_goodness_of_fit_ref 1.039
_refine_ls_hydrogen_treatment constr
_refine_ls_matrix_type full
_refine_ls_number_parameters 555
_refine_ls_number_reflns 10611
_refine_ls_number_restraints 7
_refine_ls_restrained_S_all 1.038
_refine_ls_R_factor_all 0.1008
_refine_ls_R_factor_gt 0.0652
_refine_ls_shift/su_max 0.001
_refine_ls_shift/su_mean 0.000
_refine_ls_structure_factor_coef Fsqd
_refine_ls_weighting_details 'calc w=1/[\s^2^(Fo^2^)+(0.0862P)^2^+0.5459P] where P=(Fo^2^+2Fc^2^)/3'
_refine_ls_weighting_scheme calc
_refine_ls_wR_factor_gt 0.1560
_refine_ls_wR_factor_ref 0.1854
_reflns_number_gt 7115
_reflns_number_total 10611
_reflns_threshold_expression I>2\s(I)
_cod_data_source_file c6dt02100j2.cif
_cod_data_source_block nelson_nipaul
_cod_depositor_comments 'Adding full bibliography for 7039571--7039574.cif.'
_cod_original_sg_symbol_H-M P21/n
_cod_database_code 7039573

loop_
_symmetry_equiv_pos_as_xyz
'x, y, z'
'-x+1/2, y+1/2, -z+1/2'
'-x, -y, -z'
'x-1/2, -y-1/2, z-1/2'

loop_
_atom_site_label
_atom_site_type_symbol
_atom_site_fract_x
_atom_site_fract_y
_atom_site_fract_z
_atom_site_U_iso_or_equiv
_atom_site_adp_type
_atom_site_occupancy
_atom_site_symmetry_multiplicity
_atom_site_calc_flag
_atom_site_refinement_flags
_atom_site_disorder_assembly
_atom_site_disorder_group
Ni1 Ni 0.38564(4) 0.185281(17) 0.55408(2) 0.02937(14) Uani 1 1 d . . .
Cl1 Cl 0.45304(8) 0.16616(3) 0.67973(5) 0.0339(2) Uani 1 1 d . . .
Cl2 Cl 0.62710(18) 0.01886(6) 0.76744(9) 0.0564(5) Uani 0.908(4) 1 d PDU A 1
Cl3 Cl 0.5803(3) 0.00185(11) 0.59933(16) 0.0902(9) Uani 0.908(4) 1 d PDU A 1
Cl4 Cl -0.26826(13) 0.32187(6) 0.48742(8) 0.0739(4) Uani 1 1 d . . .
Cl5 Cl -0.09323(11) 0.40014(5) 0.57323(7) 0.0624(3) Uani 1 1 d . . .
N1 N 0.1312(3) 0.17464(11) 0.58016(15) 0.0286(6) Uani 1 1 d . . .
N2 N 0.1728(3) 0.25713(11) 0.55823(15) 0.0281(6) Uani 1 1 d . . .
C1 C 0.2230(3) 0.20679(13) 0.56264(17) 0.0282(7) Uani 1 1 d . . .
C2 C 0.0258(3) 0.20487(14) 0.58549(18) 0.0307(7) Uani 1 1 d . . .
H2 H -0.0508 0.1914 0.5963 0.037 Uiso 1 1 calc R . .
C3 C 0.0516(3) 0.25619(14) 0.57261(19) 0.0325(7) Uani 1 1 d . . .
H3 H -0.0024 0.2863 0.5731 0.039 Uiso 1 1 calc R . .
C4 C 0.1376(3) 0.11614(13) 0.57471(19) 0.0298(7) Uani 1 1 d . . .
C5 C 0.1652(3) 0.08432(13) 0.64290(19) 0.0276(7) Uani 1 1 d . . .
C6 C 0.1835(3) 0.02960(13) 0.6326(2) 0.0326(7) Uani 1 1 d . . .
H6 H 0.2025 0.0069 0.6776 0.039 Uiso 1 1 calc R . .
C7 C 0.1749(3) 0.00691(14) 0.5587(2) 0.0356(8) Uani 1 1 d . . .
C8 C 0.1378(3) 0.03956(14) 0.4936(2) 0.0365(8) Uani 1 1 d . . .
H8 H 0.1260 0.0240 0.4427 0.044 Uiso 1 1 calc R . .
C9 C 0.1172(3) 0.09457(14) 0.50021(19) 0.0337(8) Uani 1 1 d . . .
C10 C 0.2047(4) -0.05215(14) 0.5499(2) 0.0428(9) Uani 1 1 d . . .
H10A H 0.1486 -0.0667 0.5026 0.064 Uiso 1 1 calc R . .
H10B H 0.1920 -0.0721 0.5962 0.064 Uiso 1 1 calc R . .
H10C H 0.2929 -0.0559 0.5454 0.064 Uiso 1 1 calc R . .
C11 C 0.0698(4) 0.12784(16) 0.4278(2) 0.0424(9) Uani 1 1 d . . .
H11A H 0.0032 0.1523 0.4368 0.064 Uiso 1 1 calc R . .
H11B H 0.0354 0.1040 0.3834 0.064 Uiso 1 1 calc R . .
H11C H 0.1397 0.1490 0.4159 0.064 Uiso 1 1 calc R . .
C12 C 0.1689(3) 0.10898(13) 0.72302(18) 0.0289(7) Uani 1 1 d . . .
H12 H 0.2259 0.1411 0.7279 0.035 Uiso 1 1 calc R . .
C13 C 0.2241(3) 0.07144(13) 0.79175(18) 0.0301(7) Uani 1 1 d . . .
C14 C 0.3526(3) 0.07314(16) 0.8255(2) 0.0398(8) Uani 1 1 d . . .
H14 H 0.4049 0.0986 0.8069 0.048 Uiso 1 1 calc R . .
C15 C 0.4054(4) 0.03847(18) 0.8856(2) 0.0499(10) Uani 1 1 d . . .
H15 H 0.4937 0.0400 0.9076 0.060 Uiso 1 1 calc R . .
C16 C 0.3315(4) 0.00187(16) 0.9139(2) 0.0456(10) Uani 1 1 d . . .
H16 H 0.3683 -0.0220 0.9554 0.055 Uiso 1 1 calc R . .
C17 C 0.2027(4) -0.00010(15) 0.8816(2) 0.0424(9) Uani 1 1 d . . .
H17 H 0.1506 -0.0251 0.9012 0.051 Uiso 1 1 calc R . .
C18 C 0.1501(4) 0.03446(14) 0.8206(2) 0.0370(8) Uani 1 1 d . . .
H18 H 0.0619 0.0327 0.7983 0.044 Uiso 1 1 calc R . .
C19 C 0.0388(3) 0.12961(13) 0.72973(18) 0.0310(7) Uani 1 1 d . . .
C20 C -0.0726(3) 0.10507(15) 0.6916(2) 0.0363(8) Uani 1 1 d . . .
H20 H -0.0694 0.0730 0.6621 0.044 Uiso 1 1 calc R . .
C21 C -0.1897(4) 0.12699(16) 0.6959(2) 0.0432(9) Uani 1 1 d . . .
H21 H -0.2655 0.1102 0.6686 0.052 Uiso 1 1 calc R . .
C22 C -0.1957(4) 0.17283(18) 0.7394(2) 0.0486(10) Uani 1 1 d . . .
H22 H -0.2753 0.1880 0.7420 0.058 Uiso 1 1 calc R . .
C23 C -0.0843(4) 0.19677(17) 0.7797(2) 0.0489(10) Uani 1 1 d . . .
H23 H -0.0876 0.2281 0.8106 0.059 Uiso 1 1 calc R . .
C24 C 0.0303(4) 0.17533(15) 0.7751(2) 0.0371(8) Uani 1 1 d . . .
H24 H 0.1057 0.1919 0.8033 0.044 Uiso 1 1 calc R . .
C25 C 0.2259(3) 0.30368(13) 0.52682(19) 0.0301(7) Uani 1 1 d . . .
C26 C 0.3285(3) 0.33085(13) 0.57313(18) 0.0284(7) Uani 1 1 d . . .
C27 C 0.3804(3) 0.37313(13) 0.53842(19) 0.0320(7) Uani 1 1 d . . .
H27 H 0.4525 0.3914 0.5679 0.038 Uiso 1 1 calc R . .
C28 C 0.3296(4) 0.38954(14) 0.46164(19) 0.0352(8) Uani 1 1 d . . .
C29 C 0.2243(3) 0.36310(14) 0.41912(19) 0.0341(8) Uani 1 1 d . . .
H29 H 0.1872 0.3750 0.3673 0.041 Uiso 1 1 calc R . .
C30 C 0.1715(3) 0.31955(13) 0.45052(19) 0.0310(7) Uani 1 1 d . . .
C31 C 0.3882(4) 0.43568(16) 0.4253(2) 0.0489(10) Uani 1 1 d . . .
H31A H 0.3956 0.4257 0.3721 0.073 Uiso 1 1 calc R . .
H31B H 0.4724 0.4435 0.4575 0.073 Uiso 1 1 calc R . .
H31C H 0.3345 0.4678 0.4228 0.073 Uiso 1 1 calc R . .
C32 C 0.0598(4) 0.29039(16) 0.4004(2) 0.0407(9) Uani 1 1 d . . .
H32A H 0.0706 0.2514 0.4084 0.061 Uiso 1 1 calc R . .
H32B H 0.0545 0.2990 0.3448 0.061 Uiso 1 1 calc R . .
H32C H -0.0181 0.3019 0.4155 0.061 Uiso 1 1 calc R . .
C33 C 0.3820(3) 0.31381(13) 0.65789(19) 0.0301(7) Uani 1 1 d . . .
H33 H 0.3938 0.2738 0.6570 0.036 Uiso 1 1 calc R . .
C34 C 0.5121(3) 0.33785(14) 0.69125(18) 0.0316(7) Uani 1 1 d . . .
C35 C 0.5267(3) 0.39030(15) 0.7199(2) 0.0366(8) Uani 1 1 d . . .
H35 H 0.4542 0.4114 0.7217 0.044 Uiso 1 1 calc R . .
C36 C 0.6459(4) 0.41195(17) 0.7458(2) 0.0420(9) Uani 1 1 d . . .
H36 H 0.6546 0.4480 0.7647 0.050 Uiso 1 1 calc R . .
C37 C 0.7518(4) 0.38210(17) 0.7446(2) 0.0448(9) Uani 1 1 d . . .
H37 H 0.8335 0.3973 0.7628 0.054 Uiso 1 1 calc R . .
C38 C 0.7389(4) 0.32970(17) 0.7167(2) 0.0450(9) Uani 1 1 d . . .
H38 H 0.8119 0.3087 0.7155 0.054 Uiso 1 1 calc R . .
C39 C 0.6192(3) 0.30774(15) 0.6905(2) 0.0392(9) Uani 1 1 d . . .
H39 H 0.6109 0.2716 0.6718 0.047 Uiso 1 1 calc R . .
C40 C 0.2903(3) 0.32448(13) 0.71149(19) 0.0314(7) Uani 1 1 d . . .
C41 C 0.2948(4) 0.29113(16) 0.7767(2) 0.0414(9) Uani 1 1 d . . .
H41 H 0.3518 0.2615 0.7858 0.050 Uiso 1 1 calc R . .
C42 C 0.2171(4) 0.30101(19) 0.8280(2) 0.0514(11) Uani 1 1 d . . .
H42 H 0.2225 0.2785 0.8728 0.062 Uiso 1 1 calc R . .
C43 C 0.1319(4) 0.34291(19) 0.8155(2) 0.0523(11) Uani 1 1 d . . .
H43 H 0.0775 0.3490 0.8507 0.063 Uiso 1 1 calc R . .
C44 C 0.1268(4) 0.37600(18) 0.7510(2) 0.0485(10) Uani 1 1 d . . .
H44 H 0.0689 0.4053 0.7422 0.058 Uiso 1 1 calc R . .
C45 C 0.2051(3) 0.36697(15) 0.6990(2) 0.0374(8) Uani 1 1 d . . .
H45 H 0.2002 0.3900 0.6548 0.045 Uiso 1 1 calc R . .
C46 C 0.3707(4) 0.19841(15) 0.43639(19) 0.0365(8) Uani 1 1 d . . .
H46 H 0.2922 0.2113 0.4065 0.044 Uiso 1 1 calc R . .
C47 C 0.4045(4) 0.14303(15) 0.4503(2) 0.0385(8) Uani 1 1 d . . .
H47 H 0.3568 0.1126 0.4277 0.046 Uiso 1 1 calc R . .
C48 C 0.5202(4) 0.14236(16) 0.5029(2) 0.0406(9) Uani 1 1 d . . .
H48 H 0.5639 0.1109 0.5252 0.049 Uiso 1 1 calc R . .
C49 C 0.5638(4) 0.19695(16) 0.5186(2) 0.0398(9) Uani 1 1 d . . .
H49 H 0.6406 0.2076 0.5530 0.048 Uiso 1 1 calc R . .
C50 C 0.4748(3) 0.23130(15) 0.4750(2) 0.0376(8) Uani 1 1 d . . .
H50 H 0.4814 0.2694 0.4714 0.045 Uiso 1 1 calc R . .
C51 C 0.5180(5) 0.0251(2) 0.6782(3) 0.0572(13) Uani 0.908(4) 1 d PDU A 1
H51A H 0.4934 0.0635 0.6694 0.069 Uiso 0.908(4) 1 calc PR A 1
H51B H 0.4410 0.0042 0.6805 0.069 Uiso 0.908(4) 1 calc PR A 1
C52 C -0.2498(4) 0.38782(18) 0.5261(3) 0.0595(12) Uani 1 1 d . . .
H52A H -0.2763 0.4142 0.4830 0.071 Uiso 1 1 calc R . .
H52B H -0.3050 0.3926 0.5640 0.071 Uiso 1 1 calc R . .
Cl6 Cl 0.631(3) 0.0075(13) 0.595(2) 0.0902(9) Uani 0.092(4) 1 d PD A 2
Cl7 Cl 0.5647(19) 0.0084(6) 0.7402(10) 0.0564(5) Uani 0.092(4) 1 d PD A 2
C53 C 0.509(4) 0.024(3) 0.6410(14) 0.0572(13) Uani 0.092(4) 1 d PD A 2
H53A H 0.4877 0.0629 0.6343 0.069 Uiso 0.092(4) 1 calc PR A 2
H53B H 0.4318 0.0027 0.6186 0.069 Uiso 0.092(4) 1 calc PR A 2

loop_
_atom_site_aniso_label
_atom_site_aniso_U_11
_atom_site_aniso_U_22
_atom_site_aniso_U_33
_atom_site_aniso_U_23
_atom_site_aniso_U_13
_atom_site_aniso_U_12
Ni1 0.0360(2) 0.0225(2) 0.0316(2) 0.00103(17) 0.01158(18) 0.00139(18)
Cl1 0.0390(4) 0.0293(5) 0.0338(4) 0.0038(4) 0.0091(3) 0.0013(4)
Cl2 0.0644(11) 0.0516(8) 0.0543(8) -0.0003(6) 0.0151(8) 0.0136(7)
Cl3 0.164(3) 0.0416(10) 0.0579(8) -0.0088(7) 0.0091(15) 0.0235(15)
Cl4 0.0760(8) 0.0691(9) 0.0736(8) -0.0104(7) 0.0101(6) -0.0254(7)
Cl5 0.0633(7) 0.0556(7) 0.0620(7) 0.0064(6) 0.0004(5) -0.0151(6)
N1 0.0370(15) 0.0191(14) 0.0308(14) 0.0040(11) 0.0102(11) 0.0025(12)
N2 0.0355(14) 0.0203(14) 0.0289(14) 0.0014(11) 0.0078(11) 0.0009(12)
C1 0.0371(17) 0.0249(17) 0.0228(15) -0.0004(13) 0.0068(13) -0.0008(14)
C2 0.0361(17) 0.0260(17) 0.0309(17) 0.0055(14) 0.0093(14) 0.0011(15)
C3 0.0353(18) 0.0285(18) 0.0348(17) -0.0006(15) 0.0098(14) 0.0031(15)
C4 0.0349(17) 0.0177(16) 0.0374(18) 0.0010(14) 0.0090(14) 0.0003(14)
C5 0.0305(16) 0.0211(16) 0.0324(16) 0.0003(14) 0.0097(13) -0.0002(13)
C6 0.0374(18) 0.0218(17) 0.0382(18) 0.0007(15) 0.0071(14) 0.0018(15)
C7 0.0352(18) 0.0271(19) 0.045(2) -0.0063(16) 0.0096(15) -0.0023(15)
C8 0.0415(19) 0.0309(19) 0.0372(19) -0.0115(16) 0.0091(15) -0.0046(16)
C9 0.0361(18) 0.0298(19) 0.0354(18) -0.0017(15) 0.0082(14) -0.0029(15)
C10 0.052(2) 0.0253(19) 0.052(2) -0.0080(17) 0.0132(18) 0.0030(17)
C11 0.053(2) 0.039(2) 0.0356(19) -0.0016(17) 0.0106(16) -0.0087(19)
C12 0.0349(17) 0.0212(16) 0.0316(16) -0.0004(13) 0.0094(13) -0.0035(14)
C13 0.0404(18) 0.0221(17) 0.0284(16) -0.0018(14) 0.0088(14) 0.0037(14)
C14 0.041(2) 0.043(2) 0.0353(19) 0.0007(17) 0.0081(15) -0.0010(17)
C15 0.047(2) 0.060(3) 0.042(2) 0.006(2) 0.0070(17) 0.012(2)
C16 0.067(3) 0.035(2) 0.0334(19) 0.0054(17) 0.0093(18) 0.020(2)
C17 0.068(3) 0.0238(19) 0.0376(19) 0.0040(16) 0.0169(18) 0.0014(18)
C18 0.048(2) 0.0267(19) 0.0369(18) -0.0017(16) 0.0098(16) 0.0010(16)
C19 0.0391(18) 0.0241(17) 0.0306(17) 0.0030(14) 0.0092(14) 0.0032(15)
C20 0.0412(19) 0.0293(19) 0.0403(19) 0.0058(16) 0.0128(15) 0.0016(16)
C21 0.0369(19) 0.046(2) 0.048(2) 0.0135(19) 0.0114(16) 0.0003(18)
C22 0.046(2) 0.058(3) 0.046(2) 0.014(2) 0.0190(18) 0.019(2)
C23 0.063(3) 0.044(2) 0.041(2) -0.0020(18) 0.0127(19) 0.019(2)
C24 0.044(2) 0.031(2) 0.0350(18) -0.0043(16) 0.0056(15) 0.0069(16)
C25 0.0384(18) 0.0207(17) 0.0327(17) 0.0040(14) 0.0112(14) 0.0010(14)
C26 0.0367(17) 0.0202(16) 0.0306(16) 0.0013(13) 0.0126(14) 0.0049(14)
C27 0.0408(19) 0.0218(17) 0.0344(17) -0.0045(14) 0.0105(14) -0.0034(15)
C28 0.052(2) 0.0263(18) 0.0307(17) 0.0015(15) 0.0154(16) 0.0005(16)
C29 0.047(2) 0.0284(19) 0.0274(16) 0.0016(14) 0.0098(14) -0.0002(16)
C30 0.0375(18) 0.0220(17) 0.0341(18) 0.0024(14) 0.0091(14) 0.0013(14)
C31 0.066(3) 0.041(2) 0.041(2) 0.0094(18) 0.0139(19) -0.015(2)
C32 0.049(2) 0.035(2) 0.0335(18) 0.0037(16) -0.0003(16) -0.0072(18)
C33 0.0394(18) 0.0205(17) 0.0305(17) -0.0005(13) 0.0079(14) -0.0008(14)
C34 0.0369(18) 0.0304(19) 0.0277(16) 0.0043(14) 0.0076(13) 0.0010(15)
C35 0.0423(19) 0.031(2) 0.0368(19) -0.0033(16) 0.0093(15) -0.0059(16)
C36 0.049(2) 0.041(2) 0.0357(19) -0.0056(17) 0.0082(16) -0.0093(18)
C37 0.041(2) 0.050(3) 0.042(2) 0.0053(19) 0.0072(16) -0.0126(19)
C38 0.042(2) 0.042(2) 0.050(2) 0.0089(19) 0.0083(17) 0.0027(18)
C39 0.041(2) 0.031(2) 0.046(2) 0.0070(17) 0.0106(16) 0.0015(16)
C40 0.0390(18) 0.0247(17) 0.0293(17) -0.0037(14) 0.0050(14) -0.0073(15)
C41 0.051(2) 0.040(2) 0.0348(19) 0.0045(17) 0.0114(16) -0.0029(18)
C42 0.070(3) 0.054(3) 0.032(2) 0.0017(19) 0.0147(19) -0.016(2)
C43 0.056(2) 0.064(3) 0.043(2) -0.018(2) 0.0252(19) -0.020(2)
C44 0.048(2) 0.052(3) 0.047(2) -0.014(2) 0.0139(18) 0.003(2)
C45 0.043(2) 0.033(2) 0.0366(19) -0.0030(16) 0.0107(15) 0.0015(16)
C46 0.044(2) 0.037(2) 0.0315(18) 0.0033(16) 0.0149(15) 0.0011(17)
C47 0.056(2) 0.0286(19) 0.0354(19) -0.0030(16) 0.0188(17) -0.0022(17)
C48 0.052(2) 0.035(2) 0.041(2) 0.0059(17) 0.0251(17) 0.0138(18)
C49 0.0385(19) 0.048(2) 0.0370(19) -0.0056(17) 0.0172(15) -0.0018(17)
C50 0.046(2) 0.033(2) 0.0386(19) 0.0001(16) 0.0202(16) -0.0053(17)
C51 0.050(3) 0.041(3) 0.074(4) -0.007(3) -0.002(3) 0.001(2)
C52 0.049(2) 0.049(3) 0.077(3) 0.025(2) 0.007(2) 0.000(2)
Cl6 0.164(3) 0.0416(10) 0.0579(8) -0.0088(7) 0.0091(15) 0.0235(15)
Cl7 0.0644(11) 0.0516(8) 0.0543(8) -0.0003(6) 0.0151(8) 0.0136(7)
C53 0.050(3) 0.041(3) 0.074(4) -0.007(3) -0.002(3) 0.001(2)

loop_
_atom_type_symbol
_atom_type_description
_atom_type_scat_dispersion_real
_atom_type_scat_dispersion_imag
_atom_type_scat_source
Ni Ni 0.3393 1.1124 'International Tables Vol C Tables 4.2.6.8 and 6.1.1.4'
Cl Cl 0.1484 0.1585 'International Tables Vol C Tables 4.2.6.8 and 6.1.1.4'
N N 0.0061 0.0033 'International Tables Vol C Tables 4.2.6.8 and 6.1.1.4'
C C 0.0033 0.0016 'International Tables Vol C Tables 4.2.6.8 and 6.1.1.4'
H H 0.0000 0.0000 'International Tables Vol C Tables 4.2.6.8 and 6.1.1.4'

loop_
_geom_angle_atom_site_label_1
_geom_angle_atom_site_label_2
_geom_angle_atom_site_label_3
_geom_angle
C1 Ni1 C46 99.46(14)
C1 Ni1 C47 118.12(14)
C46 Ni1 C47 39.81(13)
C1 Ni1 C48 155.06(15)
C46 Ni1 C48 64.88(14)
C47 Ni1 C48 37.59(14)
C1 Ni1 C50 117.20(14)
C46 Ni1 C50 39.64(14)
C47 Ni1 C50 65.31(14)
C48 Ni1 C50 63.92(14)
C1 Ni1 C49 153.25(15)
C46 Ni1 C49 64.79(14)
C47 Ni1 C49 64.44(14)
C48 Ni1 C49 38.91(14)
C50 Ni1 C49 37.10(14)
C1 Ni1 Cl1 95.44(9)
C46 Ni1 Cl1 165.05(11)
C47 Ni1 Cl1 131.55(10)
C48 Ni1 Cl1 101.45(10)
C50 Ni1 Cl1 130.29(10)
C49 Ni1 Cl1 100.94(10)
C1 N1 C2 110.6(3)
C1 N1 C4 121.4(3)
C2 N1 C4 126.5(3)
C1 N2 C3 111.0(3)
C1 N2 C25 124.5(3)
C3 N2 C25 123.4(3)
N2 C1 N1 104.3(3)
N2 C1 Ni1 128.9(2)
N1 C1 Ni1 126.6(2)
C3 C2 N1 107.4(3)
C3 C2 H2 126.3
N1 C2 H2 126.3
C2 C3 N2 106.7(3)
C2 C3 H3 126.6
N2 C3 H3 126.6
C9 C4 C5 122.8(3)
C9 C4 N1 116.6(3)
C5 C4 N1 120.6(3)
C6 C5 C4 116.8(3)
C6 C5 C12 122.5(3)
C4 C5 C12 120.7(3)
C5 C6 C7 122.2(3)
C5 C6 H6 118.9
C7 C6 H6 118.9
C8 C7 C6 118.2(3)
C8 C7 C10 120.9(3)
C6 C7 C10 120.8(3)
C7 C8 C9 122.0(3)
C7 C8 H8 119.0
C9 C8 H8 119.0
C4 C9 C8 117.6(3)
C4 C9 C11 122.3(3)
C8 C9 C11 120.1(3)
C7 C10 H10A 109.5
C7 C10 H10B 109.5
H10A C10 H10B 109.5
C7 C10 H10C 109.5
H10A C10 H10C 109.5
H10B C10 H10C 109.5
C9 C11 H11A 109.5
C9 C11 H11B 109.5
H11A C11 H11B 109.5
C9 C11 H11C 109.5
H11A C11 H11C 109.5
H11B C11 H11C 109.5
C5 C12 C19 111.5(3)
C5 C12 C13 113.7(3)
C19 C12 C13 110.6(3)
C5 C12 H12 106.9
C19 C12 H12 106.9
C13 C12 H12 106.9
C18 C13 C14 118.3(3)
C18 C13 C12 121.9(3)
C14 C13 C12 119.8(3)
C15 C14 C13 120.9(4)
C15 C14 H14 119.5
C13 C14 H14 119.5
C16 C15 C14 120.5(4)
C16 C15 H15 119.8
C14 C15 H15 119.8
C15 C16 C17 119.5(4)
C15 C16 H16 120.3
C17 C16 H16 120.3
C18 C17 C16 119.9(4)
C18 C17 H17 120.1
C16 C17 H17 120.1
C13 C18 C17 120.9(4)
C13 C18 H18 119.5
C17 C18 H18 119.5
C20 C19 C24 118.0(3)
C20 C19 C12 122.6(3)
C24 C19 C12 119.4(3)
C19 C20 C21 120.6(3)
C19 C20 H20 119.7
C21 C20 H20 119.7
C22 C21 C20 120.3(4)
C22 C21 H21 119.9
C20 C21 H21 119.9
C21 C22 C23 119.3(4)
C21 C22 H22 120.3
C23 C22 H22 120.3
C24 C23 C22 120.2(4)
C24 C23 H23 119.9
C22 C23 H23 119.9
C23 C24 C19 121.4(4)
C23 C24 H24 119.3
C19 C24 H24 119.3
C30 C25 C26 122.3(3)
C30 C25 N2 117.8(3)
C26 C25 N2 119.9(3)
C27 C26 C25 117.3(3)
C27 C26 C33 121.8(3)
C25 C26 C33 120.8(3)
C26 C27 C28 121.8(3)
C26 C27 H27 119.1
C28 C27 H27 119.1
C29 C28 C27 118.9(3)
C29 C28 C31 120.5(3)
C27 C28 C31 120.6(3)
C28 C29 C30 121.4(3)
C28 C29 H29 119.3
C30 C29 H29 119.3
C25 C30 C29 118.2(3)
C25 C30 C32 122.4(3)
C29 C30 C32 119.4(3)
C28 C31 H31A 109.5
C28 C31 H31B 109.5
H31A C31 H31B 109.5
C28 C31 H31C 109.5
H31A C31 H31C 109.5
H31B C31 H31C 109.5
C30 C32 H32A 109.5
C30 C32 H32B 109.5
H32A C32 H32B 109.5
C30 C32 H32C 109.5
H32A C32 H32C 109.5
H32B C32 H32C 109.5
C26 C33 C34 112.7(3)
C26 C33 C40 112.6(3)
C34 C33 C40 111.7(3)
C26 C33 H33 106.4
C34 C33 H33 106.4
C40 C33 H33 106.4
C39 C34 C35 118.6(3)
C39 C34 C33 119.6(3)
C35 C34 C33 121.8(3)
C36 C35 C34 120.4(4)
C36 C35 H35 119.8
C34 C35 H35 119.8
C37 C36 C35 120.8(4)
C37 C36 H36 119.6
C35 C36 H36 119.6
C36 C37 C38 119.5(4)
C36 C37 H37 120.3
C38 C37 H37 120.3
C37 C38 C39 119.9(4)
C37 C38 H38 120.0
C39 C38 H38 120.0
C34 C39 C38 120.7(4)
C34 C39 H39 119.6
C38 C39 H39 119.6
C45 C40 C41 118.7(3)
C45 C40 C33 122.4(3)
C41 C40 C33 118.9(3)
C42 C41 C40 120.3(4)
C42 C41 H41 119.8
C40 C41 H41 119.8
C43 C42 C41 121.1(4)
C43 C42 H42 119.4
C41 C42 H42 119.4
C42 C43 C44 118.9(4)
C42 C43 H43 120.6
C44 C43 H43 120.6
C43 C44 C45 120.9(4)
C43 C44 H44 119.6
C45 C44 H44 119.6
C40 C45 C44 120.1(4)
C40 C45 H45 119.9
C44 C45 H45 119.9
C47 C46 C50 108.6(3)
C47 C46 Ni1 73.52(19)
C50 C46 Ni1 74.83(19)
C47 C46 H46 125.7
C50 C46 H46 125.7
Ni1 C46 H46 117.9
C48 C47 C46 106.6(3)
C48 C47 Ni1 71.7(2)
C46 C47 Ni1 66.67(18)
C48 C47 H47 126.7
C46 C47 H47 126.7
Ni1 C47 H47 126.5
C47 C48 C49 109.1(3)
C47 C48 Ni1 70.8(2)
C49 C48 Ni1 71.37(19)
C47 C48 H48 125.5
C49 C48 H48 125.5
Ni1 C48 H48 124.0
C50 C49 C48 108.3(3)
C50 C49 Ni1 71.4(2)
C48 C49 Ni1 69.7(2)
C50 C49 H49 125.8
C48 C49 H49 125.8
Ni1 C49 H49 124.6
C49 C50 C46 106.9(3)
C49 C50 Ni1 71.5(2)
C46 C50 Ni1 65.53(18)
C49 C50 H50 126.6
C46 C50 H50 126.6
Ni1 C50 H50 127.9
Cl2 C51 Cl3 111.6(3)
Cl2 C51 H51A 109.3
Cl3 C51 H51A 109.3
Cl2 C51 H51B 109.3
Cl3 C51 H51B 109.3
H51A C51 H51B 108.0
Cl5 C52 Cl4 111.1(3)
Cl5 C52 H52A 109.4
Cl4 C52 H52A 109.4
Cl5 C52 H52B 109.4
Cl4 C52 H52B 109.4
H52A C52 H52B 108.0
Cl7 C53 Cl6 106(2)
Cl7 C53 H53A 110.6
Cl6 C53 H53A 110.6
Cl7 C53 H53B 110.6
Cl6 C53 H53B 110.6
H53A C53 H53B 108.7

loop_
_geom_bond_atom_site_label_1
_geom_bond_atom_site_label_2
_geom_bond_distance
Ni1 C1 1.878(3)
Ni1 C46 2.046(3)
Ni1 C47 2.137(3)
Ni1 C48 2.148(3)
Ni1 C50 2.170(3)
Ni1 C49 2.170(4)
Ni1 Cl1 2.2014(9)
Cl2 C51 1.741(4)
Cl3 C51 1.755(5)
Cl4 C52 1.761(5)
Cl5 C52 1.742(4)
N1 C1 1.359(4)
N1 C2 1.386(4)
N1 C4 1.454(4)
N2 C1 1.356(4)
N2 C3 1.389(4)
N2 C25 1.448(4)
C2 C3 1.331(5)
C2 H2 0.9500
C3 H3 0.9500
C4 C9 1.376(5)
C4 C5 1.402(5)
C5 C6 1.387(4)
C5 C12 1.516(4)
C6 C7 1.389(5)
C6 H6 0.9500
C7 C8 1.379(5)
C7 C10 1.513(5)
C8 C9 1.390(5)
C8 H8 0.9500
C9 C11 1.499(5)
C10 H10A 0.9800
C10 H10B 0.9800
C10 H10C 0.9800
C11 H11A 0.9800
C11 H11B 0.9800
C11 H11C 0.9800
C12 C19 1.528(5)
C12 C13 1.530(5)
C12 H12 1.0000
C13 C18 1.382(5)
C13 C14 1.388(5)
C14 C15 1.378(5)
C14 H14 0.9500
C15 C16 1.371(6)
C15 H15 0.9500
C16 C17 1.386(6)
C16 H16 0.9500
C17 C18 1.386(5)
C17 H17 0.9500
C18 H18 0.9500
C19 C20 1.384(5)
C19 C24 1.395(5)
C20 C21 1.396(5)
C20 H20 0.9500
C21 C22 1.375(6)
C21 H21 0.9500
C22 C23 1.389(6)
C22 H22 0.9500
C23 C24 1.368(5)
C23 H23 0.9500
C24 H24 0.9500
C25 C30 1.387(5)
C25 C26 1.395(5)
C26 C27 1.388(5)
C26 C33 1.523(4)
C27 C28 1.391(5)
C27 H27 0.9500
C28 C29 1.382(5)
C28 C31 1.511(5)
C29 C30 1.388(5)
C29 H29 0.9500
C30 C32 1.512(5)
C31 H31A 0.9800
C31 H31B 0.9800
C31 H31C 0.9800
C32 H32A 0.9800
C32 H32B 0.9800
C32 H32C 0.9800
C33 C34 1.523(5)
C33 C40 1.528(5)
C33 H33 1.0000
C34 C39 1.382(5)
C34 C35 1.388(5)
C35 C36 1.379(5)
C35 H35 0.9500
C36 C37 1.369(6)
C36 H36 0.9500
C37 C38 1.382(6)
C37 H37 0.9500
C38 C39 1.388(5)
C38 H38 0.9500
C39 H39 0.9500
C40 C45 1.385(5)
C40 C41 1.397(5)
C41 C42 1.376(6)
C41 H41 0.9500
C42 C43 1.374(6)
C42 H42 0.9500
C43 C44 1.382(6)
C43 H43 0.9500
C44 C45 1.387(5)
C44 H44 0.9500
C45 H45 0.9500
C46 C47 1.427(5)
C46 C50 1.434(5)
C46 H46 0.9500
C47 C48 1.381(5)
C47 H47 0.9500
C48 C49 1.439(5)
C48 H48 0.9500
C49 C50 1.381(5)
C49 H49 0.9500
C50 H50 0.9500
C51 H51A 0.9900
C51 H51B 0.9900
C52 H52A 0.9900
C52 H52B 0.9900
Cl6 C53 1.748(10)
Cl7 C53 1.745(10)
C53 H53A 0.9900
C53 H53B 0.9900

loop_
_geom_torsion_atom_site_label_1
_geom_torsion_atom_site_label_2
_geom_torsion_atom_site_label_3
_geom_torsion_atom_site_label_4
_geom_torsion
C3 N2 C1 N1 -0.1(3)
C25 N2 C1 N1 -168.1(3)
C3 N2 C1 Ni1 -176.2(2)
C25 N2 C1 Ni1 15.9(4)
C2 N1 C1 N2 0.7(3)
C4 N1 C1 N2 167.6(3)
C2 N1 C1 Ni1 176.9(2)
C4 N1 C1 Ni1 -16.2(4)
C46 Ni1 C1 N2 -71.1(3)
C47 Ni1 C1 N2 -108.5(3)
C48 Ni1 C1 N2 -119.6(4)
C50 Ni1 C1 N2 -33.5(3)
C49 Ni1 C1 N2 -20.0(5)
Cl1 Ni1 C1 N2 107.7(3)
C46 Ni1 C1 N1 113.7(3)
C47 Ni1 C1 N1 76.3(3)
C48 Ni1 C1 N1 65.2(4)
C50 Ni1 C1 N1 151.3(3)
C49 Ni1 C1 N1 164.7(3)
Cl1 Ni1 C1 N1 -67.5(3)
C1 N1 C2 C3 -1.0(4)
C4 N1 C2 C3 -167.1(3)
N1 C2 C3 N2 0.8(4)
C1 N2 C3 C2 -0.4(4)
C25 N2 C3 C2 167.6(3)
C1 N1 C4 C9 -71.4(4)
C2 N1 C4 C9 93.3(4)
C1 N1 C4 C5 107.7(4)
C2 N1 C4 C5 -87.6(4)
C9 C4 C5 C6 6.1(5)
N1 C4 C5 C6 -173.0(3)
C9 C4 C5 C12 -171.4(3)
N1 C4 C5 C12 9.5(5)
C4 C5 C6 C7 -0.1(5)
C12 C5 C6 C7 177.3(3)
C5 C6 C7 C8 -4.9(5)
C5 C6 C7 C10 175.5(3)
C6 C7 C8 C9 4.3(5)
C10 C7 C8 C9 -176.1(3)
C5 C4 C9 C8 -6.7(5)
N1 C4 C9 C8 172.4(3)
C5 C4 C9 C11 171.1(3)
N1 C4 C9 C11 -9.8(5)
C7 C8 C9 C4 1.3(5)
C7 C8 C9 C11 -176.5(3)
C6 C5 C12 C19 -112.5(4)
C4 C5 C12 C19 64.9(4)
C6 C5 C12 C13 13.4(4)
C4 C5 C12 C13 -169.2(3)
C5 C12 C13 C18 -86.6(4)
C19 C12 C13 C18 39.7(4)
C5 C12 C13 C14 91.8(4)
C19 C12 C13 C14 -141.9(3)
C18 C13 C14 C15 0.7(5)
C12 C13 C14 C15 -177.7(3)
C13 C14 C15 C16 -0.7(6)
C14 C15 C16 C17 0.0(6)
C15 C16 C17 C18 0.6(6)
C14 C13 C18 C17 -0.1(5)
C12 C13 C18 C17 178.3(3)
C16 C17 C18 C13 -0.6(5)
C5 C12 C19 C20 32.6(4)
C13 C12 C19 C20 -95.0(4)
C5 C12 C19 C24 -146.6(3)
C13 C12 C19 C24 85.8(4)
C24 C19 C20 C21 2.7(5)
C12 C19 C20 C21 -176.5(3)
C19 C20 C21 C22 -1.2(5)
C20 C21 C22 C23 -0.6(6)
C21 C22 C23 C24 0.9(6)
C22 C23 C24 C19 0.6(6)
C20 C19 C24 C23 -2.4(5)
C12 C19 C24 C23 176.8(3)
C1 N2 C25 C30 100.4(4)
C3 N2 C25 C30 -66.1(4)
C1 N2 C25 C26 -79.5(4)
C3 N2 C25 C26 114.0(4)
C30 C25 C26 C27 -3.7(5)
N2 C25 C26 C27 176.2(3)
C30 C25 C26 C33 177.2(3)
N2 C25 C26 C33 -2.8(5)
C25 C26 C27 C28 2.6(5)
C33 C26 C27 C28 -178.4(3)
C26 C27 C28 C29 0.3(5)
C26 C27 C28 C31 -179.9(3)
C27 C28 C29 C30 -2.3(5)
C31 C28 C29 C30 177.9(4)
C26 C25 C30 C29 1.9(5)
N2 C25 C30 C29 -178.1(3)
C26 C25 C30 C32 -179.6(3)
N2 C25 C30 C32 0.4(5)
C28 C29 C30 C25 1.2(5)
C28 C29 C30 C32 -177.3(3)
C27 C26 C33 C34 -14.0(4)
C25 C26 C33 C34 165.0(3)
C27 C26 C33 C40 113.5(3)
C25 C26 C33 C40 -67.6(4)
C26 C33 C34 C39 -96.6(4)
C40 C33 C34 C39 135.5(3)
C26 C33 C34 C35 80.9(4)
C40 C33 C34 C35 -47.0(4)
C39 C34 C35 C36 1.1(5)
C33 C34 C35 C36 -176.4(3)
C34 C35 C36 C37 -0.7(6)
C35 C36 C37 C38 0.3(6)
C36 C37 C38 C39 -0.2(6)
C35 C34 C39 C38 -1.0(5)
C33 C34 C39 C38 176.6(3)
C37 C38 C39 C34 0.6(6)
C26 C33 C40 C45 -31.1(4)
C34 C33 C40 C45 96.9(4)
C26 C33 C40 C41 150.7(3)
C34 C33 C40 C41 -81.3(4)
C45 C40 C41 C42 -0.9(5)
C33 C40 C41 C42 177.3(3)
C40 C41 C42 C43 1.4(6)
C41 C42 C43 C44 -1.2(6)
C42 C43 C44 C45 0.7(6)
C41 C40 C45 C44 0.4(5)
C33 C40 C45 C44 -177.8(3)
C43 C44 C45 C40 -0.3(6)
C1 Ni1 C46 C47 -123.1(2)
C48 Ni1 C46 C47 36.4(2)
C50 Ni1 C46 C47 115.2(3)
C49 Ni1 C46 C47 79.6(2)
Cl1 Ni1 C46 C47 61.4(5)
C1 Ni1 C46 C50 121.7(2)
C47 Ni1 C46 C50 -115.2(3)
C48 Ni1 C46 C50 -78.7(2)
C49 Ni1 C46 C50 -35.6(2)
Cl1 Ni1 C46 C50 -53.7(5)
C50 C46 C47 C48 6.3(4)
Ni1 C46 C47 C48 -60.9(2)
C50 C46 C47 Ni1 67.2(2)
C1 Ni1 C47 C48 -172.4(2)
C46 Ni1 C47 C48 118.1(3)
C50 Ni1 C47 C48 78.7(2)
C49 Ni1 C47 C48 37.6(2)
Cl1 Ni1 C47 C48 -44.2(3)
C1 Ni1 C47 C46 69.5(3)
C48 Ni1 C47 C46 -118.1(3)
C50 Ni1 C47 C46 -39.4(2)
C49 Ni1 C47 C46 -80.6(2)
Cl1 Ni1 C47 C46 -162.38(18)
C46 C47 C48 C49 -3.7(4)
Ni1 C47 C48 C49 -61.4(2)
C46 C47 C48 Ni1 57.7(2)
C1 Ni1 C48 C47 16.1(4)
C46 Ni1 C48 C47 -38.6(2)
C50 Ni1 C48 C47 -82.7(2)
C49 Ni1 C48 C47 -118.9(3)
Cl1 Ni1 C48 C47 147.8(2)
C1 Ni1 C48 C49 135.0(3)
C46 Ni1 C48 C49 80.3(2)
C47 Ni1 C48 C49 118.9(3)
C50 Ni1 C48 C49 36.2(2)
Cl1 Ni1 C48 C49 -93.3(2)
C47 C48 C49 C50 -0.3(4)
Ni1 C48 C49 C50 -61.3(2)
C47 C48 C49 Ni1 61.0(2)
C1 Ni1 C49 C50 -20.0(4)
C46 Ni1 C49 C50 38.0(2)
C47 Ni1 C49 C50 82.2(2)
C48 Ni1 C49 C50 118.5(3)
Cl1 Ni1 C49 C50 -146.8(2)
C1 Ni1 C49 C48 -138.5(3)
C46 Ni1 C49 C48 -80.6(2)
C47 Ni1 C49 C48 -36.3(2)
C50 Ni1 C49 C48 -118.5(3)
Cl1 Ni1 C49 C48 94.7(2)
C48 C49 C50 C46 4.2(4)
Ni1 C49 C50 C46 -56.1(2)
C48 C49 C50 Ni1 60.2(2)
C47 C46 C50 C49 -6.5(4)
Ni1 C46 C50 C49 59.8(2)
C47 C46 C50 Ni1 -66.3(2)
C1 Ni1 C50 C49 170.0(2)
C46 Ni1 C50 C49 -119.3(3)
C47 Ni1 C50 C49 -79.7(2)
C48 Ni1 C50 C49 -37.9(2)
Cl1 Ni1 C50 C49 44.9(3)
C1 Ni1 C50 C46 -70.7(2)
C47 Ni1 C50 C46 39.6(2)
C48 Ni1 C50 C46 81.4(2)
C49 Ni1 C50 C46 119.3(3)
Cl1 Ni1 C50 C46 164.17(18)
